data_9017680
loop_
_publ_author_name
'Mills, S. J.'
'Christy, A. G.'
'Schnyder, C.'
'Favreau, G.'
'Price, J. R.'

_publ_section_title
;
 The crystal structure of camerolaite and structural variation
 in the cyanotrichite family of merotypes
 Note: C1 is not the preferred setting
;
_journal_name_full 'Mineralogical Magazine'
_journal_page_first 1527
_journal_page_last 1552
_journal_volume 78
_journal_year 2014
_chemical_compound_source 'Tistoulet mine, Padern, Aude Department, France'
_chemical_formula_sum 'Al Cu2 H9.34 O10.03 S0.33 Sb0.33'
_chemical_name_mineral Camerolaite
_space_group_IT_number 1
_space_group_name_Hall 'C 1'
_space_group_name_H-M_alt 'C 1'
_symmetry_space_group_name_H-M 'C 1'
_cell_angle_alpha 93.77
_cell_angle_beta 95.57
_cell_angle_gamma 92.32
_cell_formula_units_Z 2
_cell_length_a 12.441
_cell_length_b 2.9130
_cell_length_c 10.727
_cell_volume 385.650
_database_code_amcsd 0020725
_exptl_crystal_density_diffrn 3.227
_cod_data_source_file inputs/fixed/downloads/18/18587.cif
_cod_data_source_block 18587
_cod_original_formula_sum 'Cu2 Al O10.03 Sb.33 S.33 H9.34'
_cod_database_code 9017680

loop_
_space_group_symop_operation_xyz
x,y,z
1/2+x,1/2+y,z

loop_
_atom_site_label
_atom_site_fract_x
_atom_site_fract_y
_atom_site_fract_z
_atom_site_occupancy
_atom_site_U_iso_or_equiv
_atom_site_type_symbol
_atom_site_attached_hydrogens
Cu1 0.15410 0.59510 0.68070 1.00000 0.01190 Cu 0
Cu2 0.31840 0.94740 0.28300 1.00000 0.00890 Cu 0
Al 0.49030 0.52930 0.48210 1.00000 0.00770 Al 0
O-H1 0.43050 0.46350 0.30780 1.00000 0.00040 O 1
O-H2 0.04800 0.05500 0.65600 1.00000 0.02000 O 1
Wat3 0.22000 0.43200 0.27780 0.33000 0.00400 O 2
O-H3 0.22000 0.43200 0.27780 0.67000 0.00400 O 1
Wat4 0.26300 0.11700 0.68760 0.33000 0.02000 O 2
O-H4 0.26300 0.11700 0.68760 0.67000 0.02000 O 1
O-H5 0.07750 0.52150 0.45740 1.00000 0.00900 O 1
O-H6 0.38950 0.99850 0.50410 1.00000 0.01100 O 1
O-H7a 0.32850 0.89350 0.03100 0.17000 0.03500 O 1
O-H7b 0.34050 0.07050 0.02600 0.17000 0.03500 O 1
O-H7o 0.30900 0.92600 0.04700 0.67000 0.03500 O 1
O8a 0.45600 0.33600 0.97000 0.17000 0.02500 O 0
O8b 0.42550 0.51850 0.87600 0.17000 0.02500 O 0
O8o 0.43950 0.53050 0.85600 0.67000 0.02500 O 0
O-H9a 0.11450 0.16450 0.08700 0.17000 0.01700 O 1
O9b 0.00400 0.05100 0.08200 0.17000 0.01700 O 0
O-H9o 0.04900 0.07400 0.10200 0.67000 0.01700 O 1
O10a 0.06250 0.34750 0.87000 0.17000 0.01900 O 0
O-H10o 0.12350 0.59950 0.90500 0.83000 0.01900 O 1
Sb 0.48610 0.00310 0.98220 0.33000 0.00990 Sb 0
S1 0.07190 0.98000 0.96000 0.16000 0.00100 S 0
S2 0.40000 0.50500 0.00900 0.17000 0.03000 S 0

loop_
_cod_changelog_entry_id
_cod_changelog_entry_author
_cod_changelog_entry_date
_cod_changelog_entry_text
1
;cod-tools version 3.8.0
Id: cif_guess_AMCSD_atom_types 9574 2023-05-10 09:00:05Z saulius
;
2023-05-10T18:58:35+03:00
;Derived atom types and hydrogen counts
from atom names that follow the AMCSD naming convention
(Wat == water, O-H == hydroxyl).
;

loop_
_cod_related_entry_id
_cod_related_entry_database
_cod_related_entry_code
1 AMCSD 0020725
